data_1565668
loop_
_publ_author_name
'M\"unzfeld, Luca'
'Sun, Xiaofei'
'Schlittenhardt, S\"oren'
'Schoo, Christoph'
'Hauser, Adrian'
'Gillhuber, Sebastian'
'Weigend, Florian'
'Ruben, Mario'
'Roesky, Peter W.'

_publ_section_title
;
 Introduction of plumbole to f-element chemistry
;
_journal_issue 4
_journal_name_full 'Chemical Science'
_journal_page_first 945
_journal_page_last 954
_journal_paper_doi 10.1039/D1SC03805B
_journal_volume 13
_journal_year 2022
_chemical_absolute_configuration unk
_chemical_formula_moiety 'C58 H96 Ce Li O Pb Si4'
_chemical_formula_sum 'C58 H96 Ce Li O Pb Si4'
_chemical_formula_weight 1275.95
_space_group_crystal_system monoclinic
_space_group_IT_number 4
_space_group_name_Hall 'P 2yb'
_space_group_name_H-M_alt 'P 1 21 1'
_atom_sites_solution_hydrogens geom
_atom_sites_solution_primary dual
_audit_creation_date 2021-01-28
_audit_creation_method
;
Olex2 1.2
(compiled 2018.05.29 svn.r3508 for OlexSys, GUI svn.r5506)
;
_audit_update_record
;
2021-03-02 deposited with the CCDC.	2021-11-29 downloaded from the CCDC.
;
_cell_angle_alpha 90
_cell_angle_beta 97.5760(10)
_cell_angle_gamma 90
_cell_formula_units_Z 2
_cell_length_a 13.4211(2)
_cell_length_b 13.6559(2)
_cell_length_c 16.7671(3)
_cell_measurement_reflns_used 70004
_cell_measurement_temperature 150
_cell_measurement_theta_max 64.36
_cell_measurement_theta_min 2.31
_cell_volume 3046.20(8)
_computing_molecular_graphics 'Olex2 (Dolomanov et al., 2009)'
_computing_publication_material 'Olex2 (Dolomanov et al., 2009)'
_computing_structure_refinement 'ShelXL (Sheldrick, 2015)'
_computing_structure_solution 'ShelXT (Sheldrick, 2015)'
_diffrn_ambient_temperature 150.0
_diffrn_detector_area_resol_mean 13.33
_diffrn_measured_fraction_theta_full 0.998
_diffrn_measured_fraction_theta_max 0.984
_diffrn_measurement_details
;
 2149 frames, detector distance = 80 mm
;
_diffrn_measurement_device 'Eulerian 4-circle diffractometer'
_diffrn_measurement_device_type 'STOE STADIVARI'
_diffrn_measurement_method 'rotation method, \w scans'
_diffrn_radiation_type GaK\a
_diffrn_radiation_wavelength 1.34143
_diffrn_reflns_av_R_equivalents 0.0208
_diffrn_reflns_av_unetI/netI 0.0180
_diffrn_reflns_Laue_measured_fraction_full 0.998
_diffrn_reflns_Laue_measured_fraction_max 0.984
_diffrn_reflns_limit_h_max 17
_diffrn_reflns_limit_h_min -17
_diffrn_reflns_limit_k_max 17
_diffrn_reflns_limit_k_min -6
_diffrn_reflns_limit_l_max 22
_diffrn_reflns_limit_l_min -21
_diffrn_reflns_number 36517
_diffrn_reflns_point_group_measured_fraction_full 0.742
_diffrn_reflns_point_group_measured_fraction_max 0.698
_diffrn_reflns_theta_full 53.597
_diffrn_reflns_theta_max 64.042
_diffrn_reflns_theta_min 2.313
_exptl_absorpt_coefficient_mu 8.124
_exptl_absorpt_correction_T_max 0.0877
_exptl_absorpt_correction_T_min 0.0106
_exptl_absorpt_correction_type multi-scan
_exptl_absorpt_process_details
;
STOE X-Red32, absorption correction by Gaussian integration, analogous to
P. Coppens, "The Evaluation of Absorption and Extinction in Single-Crystal
Structure Analysis", published in: F. R. Ahmed (Editor), "Crystallographic
Computing", Munksgaard, Copenhagen (1970), 255 - 270.
Afterwards scaling of reflection intensities was performed within STOE LANA.
J. Koziskova, F. Hahn, J. Richter, J. Kozisek, "Comparison of different
absorption corrections on the model structure of tetrakis(\m~2~-acetato)-
diaqua-di-copper(II)", Acta Chimica Slovaca, vol. 9, no. 2, 2016, pp. 136 - 140.
;
_exptl_crystal_colour 'clear orange'
_exptl_crystal_colour_lustre clear
_exptl_crystal_colour_primary orange
_exptl_crystal_density_diffrn 1.391
_exptl_crystal_description needle
_exptl_crystal_F_000 1302
_exptl_crystal_size_max 0.871
_exptl_crystal_size_mid 0.549
_exptl_crystal_size_min 0.324
_refine_diff_density_max 0.910
_refine_diff_density_min -1.654
_refine_diff_density_rms 0.110
_refine_ls_abs_structure_details
;
 Flack x determined using 2699 quotients [(I+)-(I-)]/[(I+)+(I-)]
 (Parsons, Flack and Wagner, Acta Cryst. B69 (2013) 249-259).
;
_refine_ls_abs_structure_Flack 0.018(3)
_refine_ls_extinction_method none
_refine_ls_goodness_of_fit_ref 1.117
_refine_ls_hydrogen_treatment constr
_refine_ls_matrix_type full
_refine_ls_number_parameters 646
_refine_ls_number_reflns 10731
_refine_ls_number_restraints 73
_refine_ls_restrained_S_all 1.113
_refine_ls_R_factor_all 0.0324
_refine_ls_R_factor_gt 0.0307
_refine_ls_shift/su_max 0.000
_refine_ls_shift/su_mean 0.000
_refine_ls_structure_factor_coef Fsqd
_refine_ls_weighting_details 'w=1/[\s^2^(Fo^2^)+(0.0358P)^2^+6.5157P] where P=(Fo^2^+2Fc^2^)/3'
_refine_ls_weighting_scheme calc
_refine_ls_wR_factor_gt 0.0778
_refine_ls_wR_factor_ref 0.0795
_reflns_Friedel_coverage 0.363
_reflns_Friedel_fraction_full 0.461
_reflns_Friedel_fraction_max 0.388
_reflns_number_gt 10291
_reflns_number_total 10731
_reflns_threshold_expression 'I > 2\s(I)'
_cod_data_source_file d1sc03805b2.cif
_cod_data_source_block xf221a
_cod_depositor_comments 'Adding full bibliography for 1565662--1565670.cif.'
_cod_database_code 1565668
_shelx_shelxl_version_number 2018/3
_shelx_space_group_comment
;
The symmetry employed for this shelxl refinement is uniquely defined
by the following loop, which should always be used as a source of
symmetry information in preference to the above space-group names.
They are only intended as comments.
;
_olex2_refinement_description
;
1. Fixed Uiso
 At 1.2 times of:
  All C(H) groups, All C(H,H) groups
 At 1.5 times of:
  All C(H,H,H) groups
2. Rigid bond restraints
 C52B, C53B, C54B, C52A, C53A, C54A
 with sigma for 1-2 distances of 0.01 and sigma for 1-3 distances of 0.01
3. Uiso/Uaniso restraints and constraints
C52B \\sim C53B \\sim C54B \\sim C52A \\sim C53A \\sim C54A: within 2A with
sigma of 0.04 and sigma for terminal atoms of 0.08
C54B \\sim C52B \\sim C54A: within 2A with sigma of 0.04 and sigma for terminal
atoms of 0.08
C54B \\sim C52B \\sim C53B: within 2A with sigma of 0.01 and sigma for terminal
atoms of 0.02
4. Others
 Fixed Sof: C52B(0.5) H52B(0.5) C53B(0.5) H53A(0.5) H53B(0.5) H53C(0.5)
 C54B(0.5) H54A(0.5) H54B(0.5) H54C(0.5) C52A(0.5) H52A(0.5) C53A(0.5)
 H53D(0.5) H53E(0.5) H53F(0.5) C54A(0.5) H54D(0.5) H54E(0.5) H54F(0.5)
5.a Ternary CH refined with riding coordinates:
 C37(H37), C40(H40), C43(H43), C46(H46), C49(H49), C52B(H52B), C52A(H52A)
5.b Secondary CH2 refined with riding coordinates:
 C55(H55A,H55B), C56(H56A,H56B), C57(H57A,H57B), C58(H58A,H58B)
5.c Aromatic/amide H refined with riding coordinates:
 C6(H6), C7(H7), C8(H8), C9(H9), C10(H10), C12(H12), C13(H13), C14(H14),
 C15(H15), C16(H16), C30(H30), C31(H31), C33(H33), C34(H34), C35(H35), C36(H36)
5.d Idealised Me refined as rotating group:
 C18(H18A,H18B,H18C), C19(H19A,H19B,H19C), C20(H20A,H20B,H20C), C21(H21A,H21B,
 H21C), C22(H22A,H22B,H22C), C24(H24A,H24B,H24C), C25(H25A,H25B,H25C), C26(H26A,
 H26B,H26C), C27(H27A,H27B,H27C), C28(H28A,H28B,H28C), C38(H38A,H38B,H38C),
 C39(H39A,H39B,H39C), C41(H41A,H41B,H41C), C42(H42A,H42B,H42C), C44(H44A,H44B,
 H44C), C45(H45A,H45B,H45C), C47(H47A,H47B,H47C), C48(H48A,H48B,H48C), C50(H50A,
 H50B,H50C), C51(H51A,H51B,H51C), C53B(H53A,H53B,H53C), C54B(H54A,H54B,H54C),
 C53A(H53D,H53E,H53F), C54A(H54D,H54E,H54F)
;
_olex2_diffrn_ambient_temperature_device 'Oxford Cryosystems'
_olex2_submission_special_instructions 'No special instructions were received'

loop_
_space_group_symop_operation_xyz
'x, y, z'
'-x, y+1/2, -z'

loop_
_atom_site_label
_atom_site_type_symbol
_atom_site_fract_x
_atom_site_fract_y
_atom_site_fract_z
_atom_site_U_iso_or_equiv
_atom_site_adp_type
_atom_site_occupancy
_atom_site_site_symmetry_order
_atom_site_calc_flag
_atom_site_refinement_flags_posn
_atom_site_refinement_flags_adp
_atom_site_refinement_flags_occupancy
_atom_site_disorder_assembly
_atom_site_disorder_group
Pb1 Pb 0.59292(2) 0.45871(2) 0.33271(2) 0.03269(7) Uani 1 1 d . . . . .
Ce1 Ce 0.74550(3) 0.61759(3) 0.25714(2) 0.02940(8) Uani 1 1 d . . . . .
Si1 Si 0.46515(14) 0.51391(17) 0.13952(11) 0.0351(4) Uani 1 1 d . . . . .
Si2 Si 0.84093(15) 0.38278(17) 0.39896(11) 0.0365(4) Uani 1 1 d . . . . .
Si3 Si 0.65604(14) 0.76516(17) 0.47024(11) 0.0351(4) Uani 1 1 d . . . . .
Si4 Si 1.01122(14) 0.79062(18) 0.20262(10) 0.0368(4) Uani 1 1 d . . . . .
O1 O 0.6242(5) 0.1857(5) 0.1964(4) 0.0485(14) Uani 1 1 d . . . . .
C1 C 0.5886(4) 0.4760(5) 0.1963(3) 0.0286(14) Uani 1 1 d . . . . .
C2 C 0.6793(4) 0.4512(6) 0.1670(3) 0.0284(12) Uani 1 1 d . . . . .
C5 C 0.6896(4) 0.4583(7) 0.0785(3) 0.0327(13) Uani 1 1 d . . . . .
C6 C 0.6562(5) 0.3832(7) 0.0260(4) 0.0412(17) Uani 1 1 d . . . . .
H6 H 0.631136 0.324571 0.046371 0.049 Uiso 1 1 calc R . . . .
C7 C 0.6590(6) 0.3929(8) -0.0566(4) 0.050(2) Uani 1 1 d . . . . .
H7 H 0.634487 0.341255 -0.091762 0.060 Uiso 1 1 calc R . . . .
C8 C 0.6967(7) 0.4758(9) -0.0875(4) 0.059(3) Uani 1 1 d . . . . .
H8 H 0.697151 0.482174 -0.143885 0.070 Uiso 1 1 calc R . . . .
C9 C 0.7339(9) 0.5498(8) -0.0363(5) 0.063(3) Uani 1 1 d . . . . .
H9 H 0.762494 0.606596 -0.056786 0.076 Uiso 1 1 calc R . . . .
C10 C 0.7292(7) 0.5406(7) 0.0458(5) 0.052(2) Uani 1 1 d . . . . .
H10 H 0.754045 0.592488 0.080624 0.062 Uiso 1 1 calc R . . . .
C3 C 0.7654(5) 0.4239(5) 0.2246(4) 0.0295(13) Uani 1 1 d . . . . .
C4 C 0.7523(4) 0.4213(5) 0.3080(3) 0.0282(13) Uani 1 1 d . . . . .
C11 C 0.8641(5) 0.4013(6) 0.1956(4) 0.0359(16) Uani 1 1 d . . . . .
C12 C 0.8735(6) 0.3227(7) 0.1440(5) 0.046(2) Uani 1 1 d . . . . .
H12 H 0.815029 0.287863 0.121845 0.056 Uiso 1 1 calc R . . . .
C13 C 0.9662(6) 0.2944(9) 0.1244(5) 0.060(3) Uani 1 1 d . . . . .
H13 H 0.970793 0.240048 0.089672 0.072 Uiso 1 1 calc R . . . .
C14 C 1.0512(7) 0.3440(10) 0.1545(7) 0.071(3) Uani 1 1 d . . . . .
H14 H 1.114448 0.325071 0.139848 0.085 Uiso 1 1 calc R . . . .
C15 C 1.0452(6) 0.4219(9) 0.2063(7) 0.070(3) Uani 1 1 d . . . . .
H15 H 1.104260 0.455860 0.228262 0.085 Uiso 1 1 calc R . . . .
C16 C 0.9512(5) 0.4504(9) 0.2264(5) 0.054(2) Uani 1 1 d . . . . .
H16 H 0.947070 0.504286 0.261620 0.064 Uiso 1 1 calc R . . . .
C17 C 0.3753(5) 0.4067(6) 0.1105(4) 0.0387(17) Uani 1 1 d . . . . .
C18 C 0.4214(7) 0.3263(8) 0.0630(5) 0.053(2) Uani 1 1 d . . . . .
H18A H 0.441065 0.354232 0.013527 0.080 Uiso 1 1 calc GR . . . .
H18B H 0.371842 0.274271 0.049255 0.080 Uiso 1 1 calc GR . . . .
H18C H 0.480763 0.299119 0.095837 0.080 Uiso 1 1 calc GR . . . .
C19 C 0.2803(5) 0.4442(10) 0.0578(5) 0.061(3) Uani 1 1 d . . . . .
H19A H 0.249122 0.495985 0.086544 0.092 Uiso 1 1 calc GR . . . .
H19B H 0.232703 0.390083 0.046073 0.092 Uiso 1 1 calc GR . . . .
H19C H 0.298706 0.470407 0.007350 0.092 Uiso 1 1 calc GR . . . .
C20 C 0.3440(6) 0.3587(7) 0.1865(5) 0.048(2) Uani 1 1 d . . . . .
H20A H 0.404251 0.341213 0.223301 0.072 Uiso 1 1 calc GR . . . .
H20B H 0.304721 0.299516 0.171328 0.072 Uiso 1 1 calc GR . . . .
H20C H 0.303199 0.404783 0.213095 0.072 Uiso 1 1 calc GR . . . .
C21 C 0.4760(6) 0.5891(7) 0.0467(5) 0.0476(19) Uani 1 1 d . . . . .
H21A H 0.523764 0.642659 0.060348 0.071 Uiso 1 1 calc GR . . . .
H21B H 0.410023 0.616151 0.026009 0.071 Uiso 1 1 calc GR . . . .
H21C H 0.499848 0.547415 0.005553 0.071 Uiso 1 1 calc GR . . . .
C22 C 0.3996(5) 0.5941(7) 0.2066(5) 0.048(2) Uani 1 1 d . . . . .
H22A H 0.393228 0.559304 0.256814 0.073 Uiso 1 1 calc GR . . . .
H22B H 0.332635 0.610978 0.179518 0.073 Uiso 1 1 calc GR . . . .
H22C H 0.438721 0.654175 0.218761 0.073 Uiso 1 1 calc GR . . . .
C23 C 0.8909(7) 0.2523(7) 0.3977(5) 0.051(2) Uani 1 1 d . . . . .
C24 C 0.9354(8) 0.2244(8) 0.4832(5) 0.066(3) Uani 1 1 d . . . . .
H24A H 0.989941 0.269704 0.502392 0.099 Uiso 1 1 calc GR . . . .
H24B H 0.961904 0.157457 0.483390 0.099 Uiso 1 1 calc GR . . . .
H24C H 0.883014 0.227956 0.518593 0.099 Uiso 1 1 calc GR . . . .
C25 C 0.9749(9) 0.2407(9) 0.3442(6) 0.078(4) Uani 1 1 d . . . . .
H25A H 0.946905 0.249582 0.287679 0.117 Uiso 1 1 calc GR . . . .
H25B H 1.004308 0.175078 0.351645 0.117 Uiso 1 1 calc GR . . . .
H25C H 1.027134 0.289965 0.359199 0.117 Uiso 1 1 calc GR . . . .
C26 C 0.8061(11) 0.1827(8) 0.3684(8) 0.085(4) Uani 1 1 d . . . . .
H26A H 0.751955 0.189892 0.401820 0.127 Uiso 1 1 calc GR . . . .
H26B H 0.831152 0.115176 0.371993 0.127 Uiso 1 1 calc GR . . . .
H26C H 0.780359 0.197845 0.312298 0.127 Uiso 1 1 calc GR . . . .
C27 C 0.9512(6) 0.4680(9) 0.4276(5) 0.0520(19) Uani 1 1 d . . . . .
H27A H 1.003550 0.454586 0.393443 0.078 Uiso 1 1 calc GR . . . .
H27B H 0.978363 0.457517 0.484083 0.078 Uiso 1 1 calc GR . . . .
H27C H 0.928772 0.536078 0.419964 0.078 Uiso 1 1 calc GR . . . .
C28 C 0.7673(6) 0.3871(8) 0.4869(4) 0.050(2) Uani 1 1 d . . . . .
H28A H 0.731755 0.449803 0.486909 0.074 Uiso 1 1 calc GR . . . .
H28B H 0.813243 0.380331 0.537074 0.074 Uiso 1 1 calc GR . . . .
H28C H 0.718401 0.333396 0.482506 0.074 Uiso 1 1 calc GR . . . .
C29 C 0.7020(5) 0.7508(6) 0.3678(4) 0.0339(15) Uani 1 1 d . . . . .
C30 C 0.8085(5) 0.7465(6) 0.3730(4) 0.0355(17) Uani 1 1 d . . . . .
H30 H 0.838851 0.737846 0.426967 0.043 Uiso 1 1 calc R . . . .
C31 C 0.8817(5) 0.7516(6) 0.3194(4) 0.0334(15) Uani 1 1 d . . . . .
H31 H 0.947750 0.746084 0.347458 0.040 Uiso 1 1 calc R . . . .
C32 C 0.8835(5) 0.7626(6) 0.2350(4) 0.0327(14) Uani 1 1 d . . . . .
C33 C 0.8039(5) 0.7689(6) 0.1705(4) 0.0333(15) Uani 1 1 d . . . . .
H33 H 0.828357 0.772135 0.119939 0.040 Uiso 1 1 calc R . . . .
C34 C 0.6982(6) 0.7714(6) 0.1618(4) 0.0359(16) Uani 1 1 d . . . . .
H34 H 0.669316 0.776981 0.107160 0.043 Uiso 1 1 calc R . . . .
C35 C 0.6241(5) 0.7677(6) 0.2152(4) 0.0371(16) Uani 1 1 d . . . . .
H35 H 0.557489 0.771076 0.187957 0.045 Uiso 1 1 calc R . . . .
C36 C 0.6271(5) 0.7601(6) 0.2998(4) 0.0353(15) Uani 1 1 d . . . . .
H36 H 0.561507 0.761635 0.315291 0.042 Uiso 1 1 calc R . . . .
C37 C 0.5167(5) 0.7938(7) 0.4634(4) 0.0422(17) Uani 1 1 d . . . . .
H37 H 0.504649 0.802654 0.520577 0.051 Uiso 1 1 calc R . . . .
C38 C 0.4829(6) 0.8916(7) 0.4222(5) 0.051(2) Uani 1 1 d . . . . .
H38A H 0.521242 0.945570 0.449888 0.077 Uiso 1 1 calc GR . . . .
H38B H 0.411073 0.901563 0.424704 0.077 Uiso 1 1 calc GR . . . .
H38C H 0.494954 0.889751 0.365825 0.077 Uiso 1 1 calc GR . . . .
C39 C 0.4471(6) 0.7097(7) 0.4322(5) 0.048(2) Uani 1 1 d . . . . .
H39A H 0.445160 0.704294 0.373783 0.072 Uiso 1 1 calc GR . . . .
H39B H 0.379203 0.722637 0.445230 0.072 Uiso 1 1 calc GR . . . .
H39C H 0.472205 0.648386 0.457729 0.072 Uiso 1 1 calc GR . . . .
C40 C 0.7347(6) 0.8692(7) 0.5207(4) 0.0416(17) Uani 1 1 d . . . . .
H40 H 0.803964 0.841880 0.534494 0.050 Uiso 1 1 calc R . . . .
C41 C 0.7463(6) 0.9580(8) 0.4673(5) 0.0540(19) Uani 1 1 d . . . . .
H41A H 0.768340 0.936341 0.416743 0.081 Uiso 1 1 calc GR . . . .
H41B H 0.796394 1.002769 0.495117 0.081 Uiso 1 1 calc GR . . . .
H41C H 0.681613 0.991840 0.455873 0.081 Uiso 1 1 calc GR . . . .
C42 C 0.7028(8) 0.9027(8) 0.6003(5) 0.064(3) Uani 1 1 d . . . . .
H42A H 0.632884 0.925097 0.591377 0.096 Uiso 1 1 calc GR . . . .
H42B H 0.746263 0.956514 0.622368 0.096 Uiso 1 1 calc GR . . . .
H42C H 0.708841 0.847877 0.638406 0.096 Uiso 1 1 calc GR . . . .
C43 C 0.6768(6) 0.6515(7) 0.5361(4) 0.0430(18) Uani 1 1 d . . . . .
H43 H 0.654055 0.594572 0.500782 0.052 Uiso 1 1 calc R . . . .
C44 C 0.7858(6) 0.6317(8) 0.5687(5) 0.056(2) Uani 1 1 d . . . . .
H44A H 0.825662 0.626920 0.523853 0.084 Uiso 1 1 calc GR . . . .
H44B H 0.790642 0.570123 0.598883 0.084 Uiso 1 1 calc GR . . . .
H44C H 0.811650 0.685444 0.604315 0.084 Uiso 1 1 calc GR . . . .
C45 C 0.6134(7) 0.6491(8) 0.6069(5) 0.058(2) Uani 1 1 d . . . . .
H45A H 0.631992 0.704519 0.642832 0.088 Uiso 1 1 calc GR . . . .
H45B H 0.626092 0.587663 0.636737 0.088 Uiso 1 1 calc GR . . . .
H45C H 0.541847 0.653435 0.585750 0.088 Uiso 1 1 calc GR . . . .
C46 C 1.1165(5) 0.7735(7) 0.2893(4) 0.0411(17) Uani 1 1 d . . . . .
H46 H 1.090504 0.801217 0.337829 0.049 Uiso 1 1 calc R . . . .
C47 C 1.2130(6) 0.8300(8) 0.2812(5) 0.056(2) Uani 1 1 d . . . . .
H47A H 1.243654 0.803850 0.235769 0.085 Uiso 1 1 calc GR . . . .
H47B H 1.260011 0.822952 0.330765 0.085 Uiso 1 1 calc GR . . . .
H47C H 1.197049 0.899445 0.271845 0.085 Uiso 1 1 calc GR . . . .
C48 C 1.1414(6) 0.6661(8) 0.3095(6) 0.061(3) Uani 1 1 d . . . . .
H48A H 1.080035 0.631584 0.319167 0.091 Uiso 1 1 calc GR . . . .
H48B H 1.190889 0.662645 0.357942 0.091 Uiso 1 1 calc GR . . . .
H48C H 1.169060 0.635354 0.264448 0.091 Uiso 1 1 calc GR . . . .
C49 C 1.0106(6) 0.9253(8) 0.1759(5) 0.054(2) Uani 1 1 d . . . . .
H49 H 1.080346 0.942051 0.165846 0.065 Uiso 1 1 calc R . . . .
C50 C 0.9403(8) 0.9541(12) 0.0996(7) 0.092(4) Uani 1 1 d . . . . .
H50A H 0.956730 0.915039 0.054090 0.138 Uiso 1 1 calc GR . . . .
H50B H 0.948897 1.023750 0.088360 0.138 Uiso 1 1 calc GR . . . .
H50C H 0.870405 0.941727 0.107795 0.138 Uiso 1 1 calc GR . . . .
C51 C 0.9886(9) 0.9876(8) 0.2465(7) 0.077(3) Uani 1 1 d . . . . .
H51A H 0.919678 0.975464 0.257265 0.116 Uiso 1 1 calc GR . . . .
H51B H 0.996268 1.057003 0.233623 0.116 Uiso 1 1 calc GR . . . .
H51C H 1.035764 0.970676 0.294221 0.116 Uiso 1 1 calc GR . . . .
C55 C 0.6892(8) 0.1164(8) 0.1647(6) 0.059(2) Uani 1 1 d . . . . .
H55A H 0.759725 0.126553 0.188998 0.071 Uiso 1 1 calc R . . . .
H55B H 0.685162 0.123427 0.105628 0.071 Uiso 1 1 calc R . . . .
C56 C 0.6538(15) 0.0193(9) 0.1856(12) 0.127(7) Uani 1 1 d . . . . .
H56A H 0.635728 -0.020052 0.136272 0.152 Uiso 1 1 calc R . . . .
H56B H 0.707571 -0.015462 0.220724 0.152 Uiso 1 1 calc R . . . .
C57 C 0.5704(11) 0.0315(10) 0.2254(12) 0.111(6) Uani 1 1 d . . . . .
H57A H 0.585884 0.008430 0.281666 0.133 Uiso 1 1 calc R . . . .
H57B H 0.513578 -0.007642 0.198576 0.133 Uiso 1 1 calc R . . . .
C58 C 0.5437(9) 0.1321(9) 0.2245(10) 0.094(4) Uani 1 1 d . . . . .
H58A H 0.534077 0.153990 0.279294 0.113 Uiso 1 1 calc R . . . .
H58B H 0.480187 0.142857 0.188296 0.113 Uiso 1 1 calc R . . . .
Li1 Li 0.6486(10) 0.3167(9) 0.2290(7) 0.036(3) Uani 1 1 d . . . . .
C52B C 1.0301(14) 0.7344(16) 0.1003(10) 0.039(4) Uani 0.5 1 d . U P A 1
H52B H 0.978198 0.763666 0.058850 0.047 Uiso 0.5 1 calc R . P A 1
C53B C 1.0140(14) 0.6250(17) 0.0989(11) 0.051(4) Uani 0.5 1 d . U P A 1
H53A H 1.070791 0.592987 0.131417 0.077 Uiso 0.5 1 calc GR . P A 1
H53B H 1.008889 0.601323 0.043330 0.077 Uiso 0.5 1 calc GR . P A 1
H53C H 0.951755 0.609651 0.121018 0.077 Uiso 0.5 1 calc GR . P A 1
C54B C 1.135(2) 0.763(2) 0.077(2) 0.055(7) Uani 0.5 1 d . U P A 1
H54A H 1.139620 0.834086 0.072624 0.082 Uiso 0.5 1 calc GR . P A 1
H54B H 1.143994 0.732462 0.025680 0.082 Uiso 0.5 1 calc GR . P A 1
H54C H 1.187796 0.739437 0.119013 0.082 Uiso 0.5 1 calc GR . P A 1
C52A C 1.043(2) 0.6980(19) 0.1247(12) 0.055(6) Uani 0.5 1 d . U P A 2
H52A H 1.068341 0.639343 0.156971 0.066 Uiso 0.5 1 calc R . P A 2
C53A C 1.133(2) 0.7320(18) 0.0855(19) 0.042(6) Uani 0.5 1 d . U P A 2
H53D H 1.119425 0.796834 0.061551 0.064 Uiso 0.5 1 calc GR . P A 2
H53E H 1.145720 0.685406 0.043385 0.064 Uiso 0.5 1 calc GR . P A 2
H53F H 1.192716 0.735513 0.126151 0.064 Uiso 0.5 1 calc GR . P A 2
C54A C 0.9641(15) 0.6595(18) 0.0638(13) 0.062(6) Uani 0.5 1 d . U P A 2
H54D H 0.913935 0.624643 0.090549 0.093 Uiso 0.5 1 calc GR . P A 2
H54E H 0.993756 0.614397 0.028059 0.093 Uiso 0.5 1 calc GR . P A 2
H54F H 0.931644 0.713895 0.032183 0.093 Uiso 0.5 1 calc GR . P A 2

loop_
_atom_site_aniso_label
_atom_site_aniso_U_11
_atom_site_aniso_U_22
_atom_site_aniso_U_33
_atom_site_aniso_U_23
_atom_site_aniso_U_13
_atom_site_aniso_U_12
Pb1 0.03023(11) 0.04011(15) 0.02864(10) 0.00106(12) 0.00726(8) -0.00115(13)
Ce1 0.03126(16) 0.02946(19) 0.02785(15) -0.00033(15) 0.00525(12) 0.00037(15)
Si1 0.0289(8) 0.0448(12) 0.0305(8) 0.0009(8) 0.0002(6) 0.0025(8)
Si2 0.0366(9) 0.0389(12) 0.0329(8) 0.0025(8) 0.0001(7) 0.0027(9)
Si3 0.0353(9) 0.0400(12) 0.0314(8) -0.0069(8) 0.0102(7) -0.0028(9)
Si4 0.0354(9) 0.0469(13) 0.0292(8) -0.0046(9) 0.0086(6) -0.0084(9)
O1 0.054(3) 0.031(3) 0.061(3) -0.005(3) 0.010(3) -0.005(3)
C1 0.029(2) 0.028(4) 0.029(2) -0.002(3) 0.004(2) -0.004(3)
C2 0.032(3) 0.022(3) 0.030(2) -0.007(3) 0.001(2) -0.001(3)
C5 0.033(3) 0.037(4) 0.029(2) -0.007(3) 0.006(2) 0.000(4)
C6 0.034(3) 0.050(5) 0.040(3) -0.010(3) 0.004(3) 0.002(3)
C7 0.049(4) 0.070(7) 0.030(3) -0.015(4) 0.003(3) 0.010(4)
C8 0.069(5) 0.081(8) 0.028(3) 0.003(4) 0.014(3) 0.028(6)
C9 0.102(8) 0.053(6) 0.041(4) 0.009(4) 0.031(5) 0.010(6)
C10 0.077(6) 0.044(5) 0.036(4) -0.009(4) 0.019(4) -0.004(5)
C3 0.029(3) 0.023(3) 0.037(3) -0.003(3) 0.006(2) 0.003(2)
C4 0.022(2) 0.032(3) 0.030(3) 0.006(3) 0.001(2) 0.000(2)
C11 0.034(3) 0.041(5) 0.034(3) -0.001(3) 0.009(3) 0.000(3)
C12 0.037(4) 0.055(6) 0.046(4) -0.007(4) 0.004(3) 0.007(4)
C13 0.048(4) 0.084(8) 0.050(4) -0.017(5) 0.014(4) 0.026(5)
C14 0.036(4) 0.100(10) 0.081(6) -0.008(6) 0.027(4) 0.014(5)
C15 0.032(4) 0.084(9) 0.098(7) -0.017(6) 0.021(4) -0.005(4)
C16 0.037(3) 0.055(6) 0.072(5) -0.007(5) 0.016(3) -0.004(4)
C17 0.032(3) 0.052(5) 0.032(3) 0.000(3) 0.000(2) -0.008(3)
C18 0.051(4) 0.064(6) 0.045(4) -0.019(4) 0.008(3) -0.016(4)
C19 0.032(3) 0.095(9) 0.052(4) 0.007(5) -0.011(3) -0.011(5)
C20 0.039(4) 0.063(6) 0.044(4) 0.002(4) 0.011(3) -0.010(4)
C21 0.046(4) 0.051(5) 0.044(4) 0.014(4) -0.001(3) 0.003(4)
C22 0.031(3) 0.059(6) 0.054(4) -0.006(4) 0.000(3) 0.009(4)
C23 0.056(5) 0.047(5) 0.046(4) 0.004(4) -0.007(3) 0.008(4)
C24 0.075(6) 0.069(7) 0.049(4) 0.014(5) -0.011(4) 0.034(6)
C25 0.096(8) 0.075(8) 0.066(6) 0.002(6) 0.017(6) 0.045(7)
C26 0.116(10) 0.034(6) 0.093(8) 0.002(6) -0.028(7) -0.003(6)
C27 0.049(4) 0.052(5) 0.053(4) 0.000(5) -0.003(3) 0.008(5)
C28 0.053(4) 0.062(6) 0.033(3) 0.009(4) 0.004(3) 0.008(4)
C29 0.033(3) 0.037(4) 0.033(3) -0.004(3) 0.007(2) 0.001(3)
C30 0.030(3) 0.049(5) 0.027(3) -0.007(3) 0.005(2) -0.003(3)
C31 0.032(3) 0.041(4) 0.029(3) -0.004(3) 0.007(2) -0.002(3)
C32 0.037(3) 0.032(4) 0.029(3) -0.002(3) 0.006(2) -0.004(3)
C33 0.039(3) 0.032(4) 0.030(3) 0.002(3) 0.007(2) -0.002(3)
C34 0.046(4) 0.033(4) 0.029(3) 0.002(3) 0.003(3) 0.003(3)
C35 0.033(3) 0.041(5) 0.036(3) 0.000(3) 0.002(3) 0.007(3)
C36 0.027(3) 0.044(4) 0.036(3) -0.006(3) 0.007(2) 0.001(3)
C37 0.042(4) 0.044(5) 0.044(4) -0.007(4) 0.018(3) 0.005(4)
C38 0.048(4) 0.049(5) 0.059(5) -0.001(4) 0.017(4) 0.014(4)
C39 0.036(4) 0.056(6) 0.055(4) -0.005(4) 0.012(3) -0.002(4)
C40 0.042(4) 0.044(5) 0.040(4) -0.005(4) 0.010(3) -0.004(3)
C41 0.069(5) 0.039(4) 0.057(4) -0.007(5) 0.018(4) -0.013(5)
C42 0.079(6) 0.068(7) 0.051(5) -0.030(5) 0.023(4) -0.026(5)
C43 0.052(4) 0.041(5) 0.036(3) -0.006(3) 0.010(3) -0.003(4)
C44 0.059(5) 0.057(6) 0.051(4) 0.006(5) 0.006(4) 0.001(5)
C45 0.070(6) 0.062(7) 0.048(4) 0.002(4) 0.023(4) -0.008(5)
C46 0.034(3) 0.047(5) 0.043(3) -0.001(4) 0.008(3) -0.004(3)
C47 0.038(4) 0.081(8) 0.050(4) 0.003(5) 0.007(3) -0.015(4)
C48 0.037(4) 0.065(7) 0.081(6) 0.019(5) 0.008(4) 0.011(4)
C49 0.048(4) 0.059(6) 0.055(4) 0.015(4) 0.005(3) -0.016(4)
C50 0.078(6) 0.096(10) 0.094(7) 0.059(8) -0.018(6) -0.023(8)
C51 0.083(7) 0.043(7) 0.104(8) 0.001(6) 0.006(6) -0.008(5)
C55 0.079(6) 0.044(5) 0.057(5) -0.007(5) 0.020(4) 0.007(5)
C56 0.192(18) 0.031(6) 0.180(16) 0.003(9) 0.111(15) 0.000(9)
C57 0.099(10) 0.052(8) 0.190(17) 0.031(10) 0.047(11) -0.008(7)
C58 0.078(7) 0.046(7) 0.169(13) 0.004(8) 0.054(8) -0.009(6)
Li1 0.052(7) 0.019(6) 0.041(6) -0.006(5) 0.014(5) -0.006(5)
C52B 0.040(7) 0.055(10) 0.028(7) 0.008(7) 0.023(6) -0.009(7)
C53B 0.049(9) 0.053(10) 0.055(9) -0.015(9) 0.018(7) -0.002(9)
C54B 0.043(9) 0.080(18) 0.048(10) 0.013(14) 0.033(8) -0.012(11)
C52A 0.075(12) 0.057(14) 0.038(10) -0.008(9) 0.027(8) -0.029(12)
C53A 0.054(10) 0.037(12) 0.038(11) -0.004(9) 0.011(8) -0.017(9)
C54A 0.051(9) 0.071(14) 0.069(12) -0.035(11) 0.029(8) -0.019(10)

loop_
_atom_type_symbol
_atom_type_description
_atom_type_scat_dispersion_real
_atom_type_scat_dispersion_imag
_atom_type_scat_source
C C 0.0148 0.0070 'International Tables Vol C Tables 4.2.6.8 and 6.1.1.4'
H H 0.0000 0.0000 'International Tables Vol C Tables 4.2.6.8 and 6.1.1.4'
Ce Ce -0.6177 8.1078 'International Tables Vol C Tables 4.2.6.8 and 6.1.1.4'
Li Li 0.0008 0.0002 'International Tables Vol C Tables 4.2.6.8 and 6.1.1.4'
O O 0.0412 0.0250 'International Tables Vol C Tables 4.2.6.8 and 6.1.1.4'
Pb Pb -4.2612 7.2060 'International Tables Vol C Tables 4.2.6.8 and 6.1.1.4'
Si Si 0.2148 0.2489 'International Tables Vol C Tables 4.2.6.8 and 6.1.1.4'

loop_
_geom_angle_atom_site_label_1
_geom_angle_atom_site_label_2
_geom_angle_atom_site_label_3
_geom_angle
_geom_angle_site_symmetry_1
_geom_angle_site_symmetry_3
_geom_angle_publ_flag
C1 Pb1 Ce1 59.46(16) . . ?
C1 Pb1 Li1 54.5(3) . . ?
C4 Pb1 Ce1 56.17(17) . . ?
C4 Pb1 C1 75.2(2) . . ?
C4 Pb1 Li1 52.7(3) . . ?
Li1 Pb1 Ce1 89.2(3) . . ?
C1 Ce1 Pb1 42.15(11) . . ?
C2 Ce1 Pb1 60.84(12) . . ?
C2 Ce1 C1 28.34(16) . . ?
C2 Ce1 C4 52.17(18) . . ?
C3 Ce1 Pb1 61.76(13) . . ?
C3 Ce1 C1 51.39(18) . . ?
C3 Ce1 C2 30.41(18) . . ?
C3 Ce1 C4 29.99(18) . . ?
C3 Ce1 C32 125.7(2) . . ?
C4 Ce1 Pb1 42.56(12) . . ?
C4 Ce1 C1 58.07(17) . . ?
C29 Ce1 Pb1 88.74(16) . . ?
C29 Ce1 C1 117.92(19) . . ?
C29 Ce1 C2 145.92(19) . . ?
C29 Ce1 C3 145.5(2) . . ?
C29 Ce1 C4 115.6(2) . . ?
C29 Ce1 C32 79.7(2) . . ?
C30 Ce1 Pb1 107.61(15) . . ?
C30 Ce1 C1 145.90(18) . . ?
C30 Ce1 C2 166.1(2) . . ?
C30 Ce1 C3 139.1(2) . . ?
C30 Ce1 C4 114.4(2) . . ?
C30 Ce1 C29 30.6(2) . . ?
C30 Ce1 C31 30.59(19) . . ?
C30 Ce1 C32 58.2(2) . . ?
C30 Ce1 C33 78.5(2) . . ?
C31 Ce1 Pb1 135.29(13) . . ?
C31 Ce1 C1 176.40(18) . . ?
C31 Ce1 C2 155.16(18) . . ?
C31 Ce1 C3 131.1(2) . . ?
C31 Ce1 C4 122.4(2) . . ?
C31 Ce1 C29 58.5(2) . . ?
C31 Ce1 C32 30.22(18) . . ?
C31 Ce1 C33 57.3(2) . . ?
C32 Ce1 Pb1 165.48(13) . . ?
C32 Ce1 C1 152.22(17) . . ?
C32 Ce1 C2 132.56(18) . . ?
C32 Ce1 C4 136.65(19) . . ?
C33 Ce1 Pb1 159.31(15) . . ?
C33 Ce1 C1 124.19(19) . . ?
C33 Ce1 C2 115.1(2) . . ?
C33 Ce1 C3 126.3(2) . . ?
C33 Ce1 C4 153.22(19) . . ?
C33 Ce1 C29 87.7(2) . . ?
C33 Ce1 C32 30.03(19) . . ?
C34 Ce1 Pb1 128.98(17) . . ?
C34 Ce1 C1 102.0(2) . . ?
C34 Ce1 C2 106.4(2) . . ?
C34 Ce1 C3 131.9(2) . . ?
C34 Ce1 C4 158.3(2) . . ?
C34 Ce1 C29 80.0(2) . . ?
C34 Ce1 C30 86.8(2) . . ?
C34 Ce1 C31 78.1(2) . . ?
C34 Ce1 C32 57.8(2) . . ?
C34 Ce1 C33 30.4(2) . . ?
C34 Ce1 C36 58.9(2) . . ?
C35 Ce1 Pb1 102.47(17) . . ?
C35 Ce1 C1 91.7(2) . . ?
C35 Ce1 C2 110.1(2) . . ?
C35 Ce1 C3 140.4(2) . . ?
C35 Ce1 C4 144.2(2) . . ?
C35 Ce1 C29 58.9(2) . . ?
C35 Ce1 C30 79.0(2) . . ?
C35 Ce1 C31 86.5(2) . . ?
C35 Ce1 C32 79.1(2) . . ?
C35 Ce1 C33 58.6(2) . . ?
C35 Ce1 C34 31.1(2) . . ?
C35 Ce1 C36 30.9(2) . . ?
C36 Ce1 Pb1 87.44(16) . . ?
C36 Ce1 C1 98.5(2) . . ?
C36 Ce1 C2 125.25(19) . . ?
C36 Ce1 C3 147.2(2) . . ?
C36 Ce1 C4 127.6(2) . . ?
C36 Ce1 C29 30.6(2) . . ?
C36 Ce1 C30 57.9(2) . . ?
C36 Ce1 C31 78.4(2) . . ?
C36 Ce1 C32 87.0(2) . . ?
C36 Ce1 C33 79.2(2) . . ?
C1 Si1 C17 113.7(3) . . ?
C1 Si1 C21 114.3(3) . . ?
C21 Si1 C17 108.7(4) . . ?
C22 Si1 C1 108.1(3) . . ?
C22 Si1 C17 105.7(4) . . ?
C22 Si1 C21 105.7(4) . . ?
C4 Si2 C23 116.0(3) . . ?
C4 Si2 C27 115.0(4) . . ?
C4 Si2 C28 106.5(3) . . ?
C27 Si2 C23 108.2(4) . . ?
C28 Si2 C23 105.1(4) . . ?
C28 Si2 C27 104.8(4) . . ?
C37 Si3 C29 113.5(3) . . ?
C37 Si3 C40 110.9(4) . . ?
C37 Si3 C43 105.7(4) . . ?
C40 Si3 C29 104.5(3) . . ?
C40 Si3 C43 108.7(4) . . ?
C43 Si3 C29 113.4(3) . . ?
C32 Si4 C46 111.3(3) . . ?
C32 Si4 C52B 113.8(6) . . ?
C32 Si4 C52A 110.8(7) . . ?
C46 Si4 C52B 117.4(7) . . ?
C46 Si4 C52A 103.3(9) . . ?
C49 Si4 C32 106.6(4) . . ?
C49 Si4 C46 106.2(4) . . ?
C49 Si4 C52B 100.0(7) . . ?
C49 Si4 C52A 118.5(8) . . ?
C55 O1 C58 107.8(8) . . ?
C55 O1 Li1 129.9(7) . . ?
C58 O1 Li1 119.9(8) . . ?
Pb1 C1 Ce1 78.39(17) . . ?
Pb1 C1 Li1 73.2(3) . . ?
Si1 C1 Pb1 116.2(3) . . ?
Si1 C1 Ce1 122.7(3) . . ?
Si1 C1 Li1 128.8(5) . . ?
C2 C1 Pb1 114.4(4) . . ?
C2 C1 Ce1 70.6(4) . . ?
C2 C1 Si1 129.4(4) . . ?
C2 C1 Li1 64.9(5) . . ?
Li1 C1 Ce1 108.6(4) . . ?
C1 C2 Ce1 81.1(4) . . ?
C1 C2 C5 121.4(5) . . ?
C1 C2 C3 118.5(5) . . ?
C1 C2 Li1 79.1(5) . . ?
C5 C2 Ce1 114.4(5) . . ?
C5 C2 Li1 124.8(6) . . ?
C3 C2 Ce1 71.5(4) . . ?
C3 C2 C5 120.1(5) . . ?
C3 C2 Li1 69.6(5) . . ?
Li1 C2 Ce1 119.5(4) . . ?
C6 C5 C2 120.8(7) . . ?
C6 C5 C10 117.2(6) . . ?
C10 C5 C2 122.0(7) . . ?
C5 C6 H6 119.6 . . ?
C5 C6 C7 120.8(8) . . ?
C7 C6 H6 119.6 . . ?
C6 C7 H7 119.6 . . ?
C8 C7 C6 120.9(8) . . ?
C8 C7 H7 119.6 . . ?
C7 C8 H8 120.3 . . ?
C7 C8 C9 119.5(7) . . ?
C9 C8 H8 120.3 . . ?
C8 C9 H9 120.3 . . ?
C8 C9 C10 119.4(9) . . ?
C10 C9 H9 120.3 . . ?
C5 C10 C9 122.2(9) . . ?
C5 C10 H10 118.9 . . ?
C9 C10 H10 118.9 . . ?
C2 C3 Ce1 78.1(4) . . ?
C2 C3 C11 119.7(5) . . ?
C2 C3 Li1 71.2(5) . . ?
C4 C3 Ce1 78.5(4) . . ?
C4 C3 C2 117.7(5) . . ?
C4 C3 C11 122.5(5) . . ?
C4 C3 Li1 76.4(5) . . ?
C11 C3 Ce1 112.3(5) . . ?
C11 C3 Li1 123.2(6) . . ?
Li1 C3 Ce1 124.3(4) . . ?
Pb1 C4 Ce1 81.3(2) . . ?
Pb1 C4 Li1 74.5(4) . . ?
Si2 C4 Pb1 115.0(3) . . ?
Si2 C4 Ce1 120.3(3) . . ?
Si2 C4 Li1 124.5(5) . . ?
C3 C4 Pb1 114.1(4) . . ?
C3 C4 Ce1 71.5(4) . . ?
C3 C4 Si2 130.7(5) . . ?
C3 C4 Li1 66.1(5) . . ?
Li1 C4 Ce1 115.2(4) . . ?
C12 C11 C3 121.0(7) . . ?
C16 C11 C3 121.1(7) . . ?
C16 C11 C12 117.5(7) . . ?
C11 C12 H12 119.3 . . ?
C13 C12 C11 121.3(8) . . ?
C13 C12 H12 119.3 . . ?
C12 C13 H13 119.8 . . ?
C14 C13 C12 120.5(9) . . ?
C14 C13 H13 119.8 . . ?
C13 C14 H14 120.0 . . ?
C13 C14 C15 119.9(8) . . ?
C15 C14 H14 120.0 . . ?
C14 C15 H15 120.2 . . ?
C14 C15 C16 119.5(9) . . ?
C16 C15 H15 120.2 . . ?
C11 C16 C15 121.1(9) . . ?
C11 C16 H16 119.4 . . ?
C15 C16 H16 119.4 . . ?
C18 C17 Si1 113.2(5) . . ?
C18 C17 C19 107.5(7) . . ?
C18 C17 C20 107.3(7) . . ?
C19 C17 Si1 109.7(7) . . ?
C20 C17 Si1 110.2(5) . . ?
C20 C17 C19 108.7(6) . . ?
C17 C18 H18A 109.5 . . ?
C17 C18 H18B 109.5 . . ?
C17 C18 H18C 109.5 . . ?
H18A C18 H18B 109.5 . . ?
H18A C18 H18C 109.5 . . ?
H18B C18 H18C 109.5 . . ?
C17 C19 H19A 109.5 . . ?
C17 C19 H19B 109.5 . . ?
C17 C19 H19C 109.5 . . ?
H19A C19 H19B 109.5 . . ?
H19A C19 H19C 109.5 . . ?
H19B C19 H19C 109.5 . . ?
C17 C20 H20A 109.5 . . ?
C17 C20 H20B 109.5 . . ?
C17 C20 H20C 109.5 . . ?
H20A C20 H20B 109.5 . . ?
H20A C20 H20C 109.5 . . ?
H20B C20 H20C 109.5 . . ?
Si1 C21 H21A 109.5 . . ?
Si1 C21 H21B 109.5 . . ?
Si1 C21 H21C 109.5 . . ?
H21A C21 H21B 109.5 . . ?
H21A C21 H21C 109.5 . . ?
H21B C21 H21C 109.5 . . ?
Si1 C22 H22A 109.5 . . ?
Si1 C22 H22B 109.5 . . ?
Si1 C22 H22C 109.5 . . ?
H22A C22 H22B 109.5 . . ?
H22A C22 H22C 109.5 . . ?
H22B C22 H22C 109.5 . . ?
C24 C23 Si2 108.5(7) . . ?
C24 C23 C25 107.2(8) . . ?
C25 C23 Si2 112.9(7) . . ?
C26 C23 Si2 109.9(7) . . ?
C26 C23 C24 109.4(9) . . ?
C26 C23 C25 108.9(10) . . ?
C23 C24 H24A 109.5 . . ?
C23 C24 H24B 109.5 . . ?
C23 C24 H24C 109.5 . . ?
H24A C24 H24B 109.5 . . ?
H24A C24 H24C 109.5 . . ?
H24B C24 H24C 109.5 . . ?
C23 C25 H25A 109.5 . . ?
C23 C25 H25B 109.5 . . ?
C23 C25 H25C 109.5 . . ?
H25A C25 H25B 109.5 . . ?
H25A C25 H25C 109.5 . . ?
H25B C25 H25C 109.5 . . ?
C23 C26 H26A 109.5 . . ?
C23 C26 H26B 109.5 . . ?
C23 C26 H26C 109.5 . . ?
H26A C26 H26B 109.5 . . ?
H26A C26 H26C 109.5 . . ?
H26B C26 H26C 109.5 . . ?
Si2 C27 H27A 109.5 . . ?
Si2 C27 H27B 109.5 . . ?
Si2 C27 H27C 109.5 . . ?
H27A C27 H27B 109.5 . . ?
H27A C27 H27C 109.5 . . ?
H27B C27 H27C 109.5 . . ?
Si2 C28 H28A 109.5 . . ?
Si2 C28 H28B 109.5 . . ?
Si2 C28 H28C 109.5 . . ?
H28A C28 H28B 109.5 . . ?
H28A C28 H28C 109.5 . . ?
H28B C28 H28C 109.5 . . ?
Si3 C29 Ce1 143.8(4) . . ?
C30 C29 Ce1 73.1(4) . . ?
C30 C29 Si3 113.0(5) . . ?
C36 C29 Ce1 72.9(4) . . ?
C36 C29 Si3 115.7(5) . . ?
C36 C29 C30 130.6(6) . . ?
Ce1 C30 H30 131.7 . . ?
C29 C30 Ce1 76.3(4) . . ?
C29 C30 H30 111.4 . . ?
C31 C30 Ce1 75.6(4) . . ?
C31 C30 C29 137.3(6) . . ?
C31 C30 H30 111.4 . . ?
Ce1 C31 H31 132.7 . . ?
C30 C31 Ce1 73.8(4) . . ?
C30 C31 H31 111.2 . . ?
C30 C31 C32 137.5(6) . . ?
C32 C31 Ce1 77.7(4) . . ?
C32 C31 H31 111.2 . . ?
Si4 C32 Ce1 145.6(4) . . ?
C31 C32 Ce1 72.1(4) . . ?
C31 C32 Si4 116.0(5) . . ?
C33 C32 Ce1 72.2(4) . . ?
C33 C32 Si4 112.8(5) . . ?
C33 C32 C31 130.7(6) . . ?
Ce1 C33 H33 132.5 . . ?
C32 C33 Ce1 77.7(4) . . ?
C32 C33 H33 111.6 . . ?
C34 C33 Ce1 73.4(4) . . ?
C34 C33 C32 136.7(6) . . ?
C34 C33 H33 111.6 . . ?
Ce1 C34 H34 132.5 . . ?
C33 C34 Ce1 76.2(4) . . ?
C33 C34 H34 112.3 . . ?
C33 C34 C35 135.4(6) . . ?
C35 C34 Ce1 74.1(4) . . ?
C35 C34 H34 112.3 . . ?
Ce1 C35 H35 132.1 . . ?
C34 C35 Ce1 74.9(4) . . ?
C34 C35 H35 112.7 . . ?
C36 C35 Ce1 75.1(4) . . ?
C36 C35 C34 134.6(7) . . ?
C36 C35 H35 112.7 . . ?
Ce1 C36 H36 134.0 . . ?
C29 C36 Ce1 76.5(4) . . ?
C29 C36 H36 111.5 . . ?
C35 C36 Ce1 74.0(4) . . ?
C35 C36 C29 137.1(6) . . ?
C35 C36 H36 111.5 . . ?
Si3 C37 H37 104.5 . . ?
C38 C37 Si3 115.7(6) . . ?
C38 C37 H37 104.5 . . ?
C39 C37 Si3 114.7(6) . . ?
C39 C37 H37 104.5 . . ?
C39 C37 C38 111.5(7) . . ?
C37 C38 H38A 109.5 . . ?
C37 C38 H38B 109.5 . . ?
C37 C38 H38C 109.5 . . ?
H38A C38 H38B 109.5 . . ?
H38A C38 H38C 109.5 . . ?
H38B C38 H38C 109.5 . . ?
C37 C39 H39A 109.5 . . ?
C37 C39 H39B 109.5 . . ?
C37 C39 H39C 109.5 . . ?
H39A C39 H39B 109.5 . . ?
H39A C39 H39C 109.5 . . ?
H39B C39 H39C 109.5 . . ?
Si3 C40 H40 105.6 . . ?
C41 C40 Si3 115.2(6) . . ?
C41 C40 H40 105.6 . . ?
C42 C40 Si3 114.2(6) . . ?
C42 C40 H40 105.6 . . ?
C42 C40 C41 109.7(8) . . ?
C40 C41 H41A 109.5 . . ?
C40 C41 H41B 109.5 . . ?
C40 C41 H41C 109.5 . . ?
H41A C41 H41B 109.5 . . ?
H41A C41 H41C 109.5 . . ?
H41B C41 H41C 109.5 . . ?
C40 C42 H42A 109.5 . . ?
C40 C42 H42B 109.5 . . ?
C40 C42 H42C 109.5 . . ?
H42A C42 H42B 109.5 . . ?
H42A C42 H42C 109.5 . . ?
H42B C42 H42C 109.5 . . ?
Si3 C43 H43 106.3 . . ?
C44 C43 Si3 114.5(6) . . ?
C44 C43 H43 106.3 . . ?
C44 C43 C45 108.8(7) . . ?
C45 C43 Si3 114.1(6) . . ?
C45 C43 H43 106.3 . . ?
C43 C44 H44A 109.5 . . ?
C43 C44 H44B 109.5 . . ?
C43 C44 H44C 109.5 . . ?
H44A C44 H44B 109.5 . . ?
H44A C44 H44C 109.5 . . ?
H44B C44 H44C 109.5 . . ?
C43 C45 H45A 109.5 . . ?
C43 C45 H45B 109.5 . . ?
C43 C45 H45C 109.5 . . ?
H45A C45 H45B 109.5 . . ?
H45A C45 H45C 109.5 . . ?
H45B C45 H45C 109.5 . . ?
Si4 C46 H46 105.8 . . ?
C47 C46 Si4 114.9(6) . . ?
C47 C46 H46 105.8 . . ?
C47 C46 C48 109.9(7) . . ?
C48 C46 Si4 113.9(6) . . ?
C48 C46 H46 105.8 . . ?
C46 C47 H47A 109.5 . . ?
C46 C47 H47B 109.5 . . ?
C46 C47 H47C 109.5 . . ?
H47A C47 H47B 109.5 . . ?
H47A C47 H47C 109.5 . . ?
H47B C47 H47C 109.5 . . ?
C46 C48 H48A 109.5 . . ?
C46 C48 H48B 109.5 . . ?
C46 C48 H48C 109.5 . . ?
H48A C48 H48B 109.5 . . ?
H48A C48 H48C 109.5 . . ?
H48B C48 H48C 109.5 . . ?
Si4 C49 H49 106.6 . . ?
C50 C49 Si4 115.3(8) . . ?
C50 C49 H49 106.6 . . ?
C51 C49 Si4 110.9(6) . . ?
C51 C49 H49 106.6 . . ?
C51 C49 C50 110.2(10) . . ?
C49 C50 H50A 109.5 . . ?
C49 C50 H50B 109.5 . . ?
C49 C50 H50C 109.5 . . ?
H50A C50 H50B 109.5 . . ?
H50A C50 H50C 109.5 . . ?
H50B C50 H50C 109.5 . . ?
C49 C51 H51A 109.5 . . ?
C49 C51 H51B 109.5 . . ?
C49 C51 H51C 109.5 . . ?
H51A C51 H51B 109.5 . . ?
H51A C51 H51C 109.5 . . ?
H51B C51 H51C 109.5 . . ?
O1 C55 H55A 110.5 . . ?
O1 C55 H55B 110.5 . . ?
O1 C55 C56 106.0(9) . . ?
H55A C55 H55B 108.7 . . ?
C56 C55 H55A 110.5 . . ?
C56 C55 H55B 110.5 . . ?
C55 C56 H56A 110.0 . . ?
C55 C56 H56B 110.0 . . ?
H56A C56 H56B 108.4 . . ?
C57 C56 C55 108.3(11) . . ?
C57 C56 H56A 110.0 . . ?
C57 C56 H56B 110.0 . . ?
C56 C57 H57A 109.8 . . ?
C56 C57 H57B 109.8 . . ?
C56 C57 C58 109.3(11) . . ?
H57A C57 H57B 108.3 . . ?
C58 C57 H57A 109.8 . . ?
C58 C57 H57B 109.8 . . ?
O1 C58 H58A 110.3 . . ?
O1 C58 H58B 110.3 . . ?
C57 C58 O1 107.2(10) . . ?
C57 C58 H58A 110.3 . . ?
C57 C58 H58B 110.3 . . ?
H58A C58 H58B 108.5 . . ?
O1 Li1 Pb1 142.5(6) . . ?
O1 Li1 C1 140.0(7) . . ?
O1 Li1 C2 134.3(7) . . ?
O1 Li1 C3 137.3(7) . . ?
O1 Li1 C4 145.9(8) . . ?
C1 Li1 Pb1 52.3(3) . . ?
C2 Li1 Pb1 78.1(4) . . ?
C2 Li1 C1 36.0(3) . . ?
C2 Li1 C4 67.1(4) . . ?
C3 Li1 Pb1 78.7(4) . . ?
C3 Li1 C1 66.0(4) . . ?
C3 Li1 C2 39.2(3) . . ?
C3 Li1 C4 37.5(3) . . ?
C4 Li1 Pb1 52.7(3) . . ?
C4 Li1 C1 73.9(4) . . ?
Si4 C52B H52B 107.4 . . ?
C53B C52B Si4 111.9(11) . . ?
C53B C52B H52B 107.4 . . ?
C53B C52B C54B 112.0(19) . . ?
C54B C52B Si4 110.6(18) . . ?
C54B C52B H52B 107.4 . . ?
C52B C53B H53A 109.5 . . ?
C52B C53B H53B 109.5 . . ?
C52B C53B H53C 109.5 . . ?
H53A C53B H53B 109.5 . . ?
H53A C53B H53C 109.5 . . ?
H53B C53B H53C 109.5 . . ?
C52B C54B H54A 109.5 . . ?
C52B C54B H54B 109.5 . . ?
C52B C54B H54C 109.5 . . ?
H54A C54B H54B 109.5 . . ?
H54A C54B H54C 109.5 . . ?
H54B C54B H54C 109.5 . . ?
Si4 C52A H52A 104.5 . . ?
C53A C52A Si4 111.0(16) . . ?
C53A C52A H52A 104.5 . . ?
C54A C52A Si4 120.2(19) . . ?
C54A C52A H52A 104.5 . . ?
C54A C52A C53A 110.6(19) . . ?
C52A C53A H53D 109.5 . . ?
C52A C53A H53E 109.5 . . ?
C52A C53A H53F 109.5 . . ?
H53D C53A H53E 109.5 . . ?
H53D C53A H53F 109.5 . . ?
H53E C53A H53F 109.5 . . ?
C52A C54A H54D 109.5 . . ?
C52A C54A H54E 109.5 . . ?
C52A C54A H54F 109.5 . . ?
H54D C54A H54E 109.5 . . ?
H54D C54A H54F 109.5 . . ?
H54E C54A H54F 109.5 . . ?

loop_
_geom_bond_atom_site_label_1
_geom_bond_atom_site_label_2
_geom_bond_distance
_geom_bond_site_symmetry_2
_geom_bond_publ_flag
Pb1 Ce1 3.3452(4) . ?
Pb1 C1 2.292(6) . ?
Pb1 C4 2.289(6) . ?
Pb1 Li1 2.773(12) . ?
Ce1 C1 2.941(6) . ?
Ce1 C2 2.808(7) . ?
Ce1 C3 2.721(7) . ?
Ce1 C4 2.811(7) . ?
Ce1 C29 2.716(7) . ?
Ce1 C30 2.674(7) . ?
Ce1 C31 2.697(7) . ?
Ce1 C32 2.771(7) . ?
Ce1 C33 2.700(7) . ?
Ce1 C34 2.665(8) . ?
Ce1 C35 2.655(8) . ?
Ce1 C36 2.669(7) . ?
Si1 C1 1.872(6) . ?
Si1 C17 1.918(8) . ?
Si1 C21 1.886(8) . ?
Si1 C22 1.871(8) . ?
Si2 C4 1.881(6) . ?
Si2 C23 1.905(10) . ?
Si2 C27 1.894(10) . ?
Si2 C28 1.881(8) . ?
Si3 C29 1.910(7) . ?
Si3 C37 1.899(7) . ?
Si3 C40 1.901(9) . ?
Si3 C43 1.904(9) . ?
Si4 C32 1.903(7) . ?
Si4 C46 1.903(8) . ?
Si4 C49 1.893(10) . ?
Si4 C52B 1.926(18) . ?
Si4 C52A 1.91(2) . ?
O1 C55 1.435(11) . ?
O1 C58 1.435(12) . ?
O1 Li1 1.887(14) . ?
C1 C2 1.414(8) . ?
C1 Li1 2.358(15) . ?
C2 C5 1.512(8) . ?
C2 C3 1.452(8) . ?
C2 Li1 2.175(15) . ?
C5 C6 1.387(11) . ?
C5 C10 1.387(12) . ?
C6 H6 0.9500 . ?
C6 C7 1.395(10) . ?
C7 H7 0.9500 . ?
C7 C8 1.369(15) . ?
C8 H8 0.9500 . ?
C8 C9 1.377(15) . ?
C9 H9 0.9500 . ?
C9 C10 1.391(10) . ?
C10 H10 0.9500 . ?
C3 C4 1.434(8) . ?
C3 C11 1.502(9) . ?
C3 Li1 2.153(14) . ?
C4 Li1 2.290(14) . ?
C11 C12 1.395(11) . ?
C11 C16 1.387(11) . ?
C12 H12 0.9500 . ?
C12 C13 1.384(10) . ?
C13 H13 0.9500 . ?
C13 C14 1.365(15) . ?
C14 H14 0.9500 . ?
C14 C15 1.383(16) . ?
C15 H15 0.9500 . ?
C15 C16 1.403(11) . ?
C16 H16 0.9500 . ?
C17 C18 1.534(12) . ?
C17 C19 1.539(10) . ?
C17 C20 1.539(10) . ?
C18 H18A 0.9800 . ?
C18 H18B 0.9800 . ?
C18 H18C 0.9800 . ?
C19 H19A 0.9800 . ?
C19 H19B 0.9800 . ?
C19 H19C 0.9800 . ?
C20 H20A 0.9800 . ?
C20 H20B 0.9800 . ?
C20 H20C 0.9800 . ?
C21 H21A 0.9800 . ?
C21 H21B 0.9800 . ?
C21 H21C 0.9800 . ?
C22 H22A 0.9800 . ?
C22 H22B 0.9800 . ?
C22 H22C 0.9800 . ?
C23 C24 1.527(11) . ?
C23 C25 1.538(14) . ?
C23 C26 1.515(15) . ?
C24 H24A 0.9800 . ?
C24 H24B 0.9800 . ?
C24 H24C 0.9800 . ?
C25 H25A 0.9800 . ?
C25 H25B 0.9800 . ?
C25 H25C 0.9800 . ?
C26 H26A 0.9800 . ?
C26 H26B 0.9800 . ?
C26 H26C 0.9800 . ?
C27 H27A 0.9800 . ?
C27 H27B 0.9800 . ?
C27 H27C 0.9800 . ?
C28 H28A 0.9800 . ?
C28 H28B 0.9800 . ?
C28 H28C 0.9800 . ?
C29 C30 1.423(9) . ?
C29 C36 1.422(9) . ?
C30 H30 0.9500 . ?
C30 C31 1.417(9) . ?
C31 H31 0.9500 . ?
C31 C32 1.427(8) . ?
C32 C33 1.419(9) . ?
C33 H33 0.9500 . ?
C33 C34 1.407(10) . ?
C34 H34 0.9500 . ?
C34 C35 1.424(10) . ?
C35 H35 0.9500 . ?
C35 C36 1.418(9) . ?
C36 H36 0.9500 . ?
C37 H37 1.0000 . ?
C37 C38 1.544(12) . ?
C37 C39 1.528(12) . ?
C38 H38A 0.9800 . ?
C38 H38B 0.9800 . ?
C38 H38C 0.9800 . ?
C39 H39A 0.9800 . ?
C39 H39B 0.9800 . ?
C39 H39C 0.9800 . ?
C40 H40 1.0000 . ?
C40 C41 1.527(13) . ?
C40 C42 1.525(10) . ?
C41 H41A 0.9800 . ?
C41 H41B 0.9800 . ?
C41 H41C 0.9800 . ?
C42 H42A 0.9800 . ?
C42 H42B 0.9800 . ?
C42 H42C 0.9800 . ?
C43 H43 1.0000 . ?
C43 C44 1.517(11) . ?
C43 C45 1.550(10) . ?
C44 H44A 0.9800 . ?
C44 H44B 0.9800 . ?
C44 H44C 0.9800 . ?
C45 H45A 0.9800 . ?
C45 H45B 0.9800 . ?
C45 H45C 0.9800 . ?
C46 H46 1.0000 . ?
C46 C47 1.529(11) . ?
C46 C48 1.532(13) . ?
C47 H47A 0.9800 . ?
C47 H47B 0.9800 . ?
C47 H47C 0.9800 . ?
C48 H48A 0.9800 . ?
C48 H48B 0.9800 . ?
C48 H48C 0.9800 . ?
C49 H49 1.0000 . ?
C49 C50 1.537(12) . ?
C49 C51 1.517(14) . ?
C50 H50A 0.9800 . ?
C50 H50B 0.9800 . ?
C50 H50C 0.9800 . ?
C51 H51A 0.9800 . ?
C51 H51B 0.9800 . ?
C51 H51C 0.9800 . ?
C55 H55A 0.9900 . ?
C55 H55B 0.9900 . ?
C55 C56 1.466(16) . ?
C56 H56A 0.9900 . ?
C56 H56B 0.9900 . ?
C56 C57 1.387(18) . ?
C57 H57A 0.9900 . ?
C57 H57B 0.9900 . ?
C57 C58 1.419(18) . ?
C58 H58A 0.9900 . ?
C58 H58B 0.9900 . ?
C52B H52B 1.0000 . ?
C52B C53B 1.51(3) . ?
C52B C54B 1.56(3) . ?
C53B H53A 0.9800 . ?
C53B H53B 0.9800 . ?
C53B H53C 0.9800 . ?
C54B H54A 0.9800 . ?
C54B H54B 0.9800 . ?
C54B H54C 0.9800 . ?
C52A H52A 1.0000 . ?
C52A C53A 1.52(3) . ?
C52A C54A 1.47(3) . ?
C53A H53D 0.9800 . ?
C53A H53E 0.9800 . ?
C53A H53F 0.9800 . ?
C54A H54D 0.9800 . ?
C54A H54E 0.9800 . ?
C54A H54F 0.9800 . ?
